data_2236058
loop_
_publ_author_name
'Choi, Hong Dae'
'Seo, Pil Ja'
'Lee, Uk'

_publ_section_title
;
 3-Ethylsulfinyl-2-(3-fluorophenyl)-5-iodo-7-methyl-1-benzofuran
;
_journal_coeditor_code AA2071
_journal_issue 10
_journal_name_full 'Acta Crystallographica Section E'
_journal_page_first o2965
_journal_paper_doi 10.1107/S1600536812039463
_journal_volume 68
_journal_year 2012
_chemical_formula_iupac 'C17 H14 F I O2 S'
_chemical_formula_moiety 'C17 H14 F I O2 S'
_chemical_formula_sum 'C17 H14 F I O2 S'
_chemical_formula_weight 428.24
_chemical_name_systematic
;
3-Ethylsulfinyl-2-(3-fluorophenyl)-5-iodo-7-methyl-1-benzofuran
;
_space_group_IT_number 2
_symmetry_cell_setting triclinic
_symmetry_space_group_name_Hall '-P 1'
_symmetry_space_group_name_H-M 'P -1'
_atom_sites_solution_hydrogens difmap
_atom_sites_solution_primary direct
_atom_sites_solution_secondary difmap
_cell_angle_alpha 104.6440(10)
_cell_angle_beta 92.9260(10)
_cell_angle_gamma 102.0350(10)
_cell_formula_units_Z 2
_cell_length_a 7.3338(2)
_cell_length_b 10.3610(2)
_cell_length_c 10.9799(2)
_cell_measurement_reflns_used 9894
_cell_measurement_temperature 173(2)
_cell_measurement_theta_max 28.35
_cell_measurement_theta_min 2.43
_cell_volume 784.71(3)
_computing_cell_refinement 'SAINT (Bruker, 2009)'
_computing_data_collection 'APEX2 (Bruker, 2009)'
_computing_data_reduction 'SAINT (Bruker, 2009)'
_computing_molecular_graphics
;
ORTEP-3 (Farrugia, 1997) and DIAMOND (Brandenburg, 1998)
;
_computing_publication_material 'SHELXL97 (Sheldrick, 2008)'
_computing_structure_refinement 'SHELXL97 (Sheldrick, 2008)'
_computing_structure_solution 'SHELXS97 (Sheldrick, 2008)'
_diffrn_ambient_temperature 173(2)
_diffrn_detector_area_resol_mean 10.0
_diffrn_measured_fraction_theta_full 0.997
_diffrn_measured_fraction_theta_max 0.997
_diffrn_measurement_device_type 'Bruker SMART APEXII CCD'
_diffrn_measurement_method '\f and \w'
_diffrn_radiation_monochromator 'graphite multilayer'
_diffrn_radiation_source 'rotating anode'
_diffrn_radiation_type MoK\a
_diffrn_radiation_wavelength 0.71073
_diffrn_reflns_av_R_equivalents 0.0399
_diffrn_reflns_av_sigmaI/netI 0.0290
_diffrn_reflns_limit_h_max 9
_diffrn_reflns_limit_h_min -9
_diffrn_reflns_limit_k_max 13
_diffrn_reflns_limit_k_min -13
_diffrn_reflns_limit_l_max 14
_diffrn_reflns_limit_l_min -14
_diffrn_reflns_number 14623
_diffrn_reflns_theta_full 28.35
_diffrn_reflns_theta_max 28.35
_diffrn_reflns_theta_min 1.93
_diffrn_standards_number 0
_exptl_absorpt_coefficient_mu 2.187
_exptl_absorpt_correction_T_max 0.7457
_exptl_absorpt_correction_T_min 0.5555
_exptl_absorpt_correction_type multi-scan
_exptl_absorpt_process_details '(SADABS; Bruker, 2009)'
_exptl_crystal_colour colourless
_exptl_crystal_density_diffrn 1.812
_exptl_crystal_density_method 'not measured'
_exptl_crystal_description block
_exptl_crystal_F_000 420
_exptl_crystal_size_max 0.354
_exptl_crystal_size_mid 0.289
_exptl_crystal_size_min 0.235
_refine_diff_density_max 0.383
_refine_diff_density_min -0.649
_refine_ls_extinction_method none
_refine_ls_goodness_of_fit_ref 1.084
_refine_ls_hydrogen_treatment constr
_refine_ls_matrix_type full
_refine_ls_number_parameters 211
_refine_ls_number_reflns 3918
_refine_ls_number_restraints 164
_refine_ls_restrained_S_all 1.094
_refine_ls_R_factor_all 0.0230
_refine_ls_R_factor_gt 0.0216
_refine_ls_shift/su_max 0.001
_refine_ls_shift/su_mean 0.000
_refine_ls_structure_factor_coef Fsqd
_refine_ls_weighting_details 'calc w = 1/[\s^2^(Fo^2^)+(0.0255P)^2^+0.2925P] where P=(Fo^2^+2Fc^2^)/3'
_refine_ls_weighting_scheme calc
_refine_ls_wR_factor_gt 0.0555
_refine_ls_wR_factor_ref 0.0564
_reflns_number_gt 3731
_reflns_number_total 3918
_reflns_threshold_expression I>2\s(I)
_cod_data_source_file aa2071.cif
_cod_data_source_block I
_cod_database_code 2236058
_cod_database_fobs_code 2236058

loop_
_symmetry_equiv_pos_as_xyz
'x, y, z'
'-x, -y, -z'

loop_
_atom_site_type_symbol
_atom_site_label
_atom_site_fract_x
_atom_site_fract_y
_atom_site_fract_z
_atom_site_U_iso_or_equiv
_atom_site_adp_type
_atom_site_calc_flag
_atom_site_refinement_flags
_atom_site_occupancy
_atom_site_symmetry_multiplicity
_atom_site_disorder_assembly
_atom_site_disorder_group
I I1 -0.011910(18) 0.247792(12) -0.066263(10) 0.03114(5) Uani d U 1 2 . .
S S1 0.27413(7) 0.74595(4) 0.42237(4) 0.02679(10) Uani d U 1 2 . .
O O1 0.21349(18) 0.39126(13) 0.50876(12) 0.0258(3) Uani d U 1 2 . .
O O2 0.1125(2) 0.75365(15) 0.33857(14) 0.0336(3) Uani d U 1 2 . .
C C1 0.2420(3) 0.57482(18) 0.43099(17) 0.0249(3) Uani d U 1 2 . .
C C2 0.1699(3) 0.45433(17) 0.32762(17) 0.0238(3) Uani d U 1 2 . .
C C3 0.1203(3) 0.42768(18) 0.19759(17) 0.0254(3) Uani d U 1 2 . .
H H3 0.1301 0.4996 0.1574 0.030 Uiso calc R 1 2 . .
C C4 0.0563(3) 0.29164(18) 0.13005(17) 0.0259(3) Uani d U 1 2 . .
C C5 0.0365(3) 0.18389(19) 0.18758(19) 0.0280(4) Uani d U 1 2 . .
H H5 -0.0123 0.0925 0.1374 0.034 Uiso calc R 1 2 . .
C C6 0.0869(3) 0.20809(18) 0.31681(18) 0.0266(4) Uani d U 1 2 . .
C C7 0.1532(3) 0.34487(18) 0.38160(17) 0.0238(3) Uani d U 1 2 . .
C C8 0.2659(2) 0.53213(18) 0.53774(17) 0.0244(3) Uani d U 1 2 . .
C C9 0.0763(3) 0.0950(2) 0.3810(2) 0.0353(4) Uani d U 1 2 . .
H H9A 0.2031 0.0840 0.4008 0.053 Uiso calc R 1 2 . .
H H9B 0.0012 0.0092 0.3246 0.053 Uiso calc R 1 2 . .
H H9C 0.0177 0.1180 0.4595 0.053 Uiso calc R 1 2 . .
C C10 0.3342(3) 0.5987(2) 0.67072(17) 0.0269(4) Uani d U 1 2 B .
C C11 0.2991(3) 0.5240(2) 0.76036(19) 0.0317(4) Uani d U 1 2 . .
H H11 0.2285 0.4318 0.7353 0.038 Uiso calc R 1 2 A 1
C C12A 0.3681(3) 0.5856(3) 0.8849(2) 0.0415(5) Uani d PU 0.747(3) 2 B 1
H H12A 0.3459 0.5338 0.9449 0.050 Uiso calc PR 0.747(3) 2 B 1
C C12B 0.3681(3) 0.5856(3) 0.8849(2) 0.0415(5) Uani d PDU 0.253(3) 2 B 2
F F1B 0.3501(9) 0.5380(6) 0.9793(5) 0.0474(16) Uani d PDU 0.253(3) 2 B 2
C C13 0.4679(3) 0.7192(3) 0.9258(2) 0.0439(5) Uani d U 1 2 . .
H H13 0.5145 0.7603 1.0123 0.053 Uiso calc R 1 2 B 1
C C14A 0.4974(3) 0.7906(2) 0.8370(2) 0.0416(5) Uani d PDU 0.747(3) 2 B 1
F F1A 0.5917(3) 0.91806(18) 0.87743(19) 0.0506(6) Uani d PDU 0.747(3) 2 B 1
C C14B 0.4974(3) 0.7906(2) 0.8370(2) 0.0416(5) Uani d PU 0.253(3) 2 B 2
H H14B 0.5641 0.8838 0.8639 0.050 Uiso calc PR 0.253(3) 1 B 2
C C15 0.4356(3) 0.7346(2) 0.7108(2) 0.0341(4) Uani d U 1 2 . .
H H15 0.4613 0.7874 0.6519 0.041 Uiso calc R 1 2 B 1
C C16 0.4722(3) 0.7479(2) 0.3304(2) 0.0340(4) Uani d U 1 2 . .
H H16A 0.5780 0.7295 0.3777 0.041 Uiso calc R 1 2 . .
H H16B 0.4372 0.6750 0.2496 0.041 Uiso calc R 1 2 . .
C C17 0.5320(4) 0.8859(2) 0.3032(2) 0.0437(5) Uani d U 1 2 . .
H H17A 0.4294 0.9018 0.2524 0.066 Uiso calc R 1 2 . .
H H17B 0.6424 0.8872 0.2565 0.066 Uiso calc R 1 2 . .
H H17C 0.5631 0.9582 0.3833 0.066 Uiso calc R 1 2 . .

loop_
_atom_site_aniso_label
_atom_site_aniso_U_11
_atom_site_aniso_U_22
_atom_site_aniso_U_33
_atom_site_aniso_U_12
_atom_site_aniso_U_13
_atom_site_aniso_U_23
I1 0.03983(9) 0.02785(8) 0.02227(8) 0.00625(6) 0.00093(5) 0.00227(5)
S1 0.0375(2) 0.01877(19) 0.0227(2) 0.00580(17) 0.00145(18) 0.00388(16)
O1 0.0304(6) 0.0231(6) 0.0247(6) 0.0058(5) 0.0021(5) 0.0080(5)
O2 0.0386(8) 0.0319(7) 0.0349(7) 0.0133(6) 0.0028(6) 0.0134(6)
C1 0.0292(9) 0.0204(8) 0.0238(8) 0.0045(7) 0.0021(7) 0.0049(6)
C2 0.0263(8) 0.0201(7) 0.0252(8) 0.0060(7) 0.0034(7) 0.0060(6)
C3 0.0303(9) 0.0221(8) 0.0241(8) 0.0061(7) 0.0019(7) 0.0069(7)
C4 0.0295(9) 0.0251(8) 0.0214(8) 0.0065(7) 0.0017(7) 0.0034(7)
C5 0.0313(9) 0.0209(8) 0.0294(9) 0.0042(7) 0.0035(7) 0.0038(7)
C6 0.0299(9) 0.0211(8) 0.0300(9) 0.0060(7) 0.0054(7) 0.0083(7)
C7 0.0254(8) 0.0241(8) 0.0228(8) 0.0068(7) 0.0029(7) 0.0071(7)
C8 0.0240(8) 0.0235(8) 0.0257(8) 0.0052(7) 0.0030(7) 0.0066(7)
C9 0.0505(12) 0.0216(8) 0.0347(10) 0.0063(8) 0.0062(9) 0.0107(8)
C10 0.0244(8) 0.0345(9) 0.0224(8) 0.0097(7) 0.0020(7) 0.0062(7)
C11 0.0277(9) 0.0411(11) 0.0279(9) 0.0099(8) 0.0040(8) 0.0104(8)
C12A 0.0369(11) 0.0653(15) 0.0250(10) 0.0162(11) 0.0023(8) 0.0138(10)
C12B 0.0369(11) 0.0653(15) 0.0250(10) 0.0162(11) 0.0023(8) 0.0138(10)
F1B 0.060(3) 0.054(3) 0.032(3) 0.006(3) 0.003(2) 0.025(2)
C13 0.0360(11) 0.0660(15) 0.0231(10) 0.0139(11) -0.0038(9) 0.0001(9)
C14A 0.0360(11) 0.0438(12) 0.0362(12) 0.0075(10) -0.0033(9) -0.0025(9)
F1A 0.0606(13) 0.0339(9) 0.0430(11) -0.0028(9) -0.0106(9) -0.0012(8)
C14B 0.0360(11) 0.0438(12) 0.0362(12) 0.0075(10) -0.0033(9) -0.0025(9)
C15 0.0345(10) 0.0348(10) 0.0290(10) 0.0050(8) -0.0013(8) 0.0051(8)
C16 0.0350(10) 0.0298(9) 0.0362(11) 0.0048(8) 0.0048(9) 0.0091(8)
C17 0.0499(13) 0.0345(11) 0.0424(12) -0.0039(10) 0.0055(10) 0.0134(9)

loop_
_atom_type_symbol
_atom_type_description
_atom_type_scat_dispersion_real
_atom_type_scat_dispersion_imag
_atom_type_scat_source
C C 0.0033 0.0016 'International Tables Vol C Tables 4.2.6.8 and 6.1.1.4'
H H 0.0000 0.0000 'International Tables Vol C Tables 4.2.6.8 and 6.1.1.4'
O O 0.0106 0.0060 'International Tables Vol C Tables 4.2.6.8 and 6.1.1.4'
F F 0.0171 0.0103 'International Tables Vol C Tables 4.2.6.8 and 6.1.1.4'
S S 0.1246 0.1234 'International Tables Vol C Tables 4.2.6.8 and 6.1.1.4'
I I -0.4742 1.8119 'International Tables Vol C Tables 4.2.6.8 and 6.1.1.4'

loop_
_geom_angle_atom_site_label_1
_geom_angle_atom_site_label_2
_geom_angle_atom_site_label_3
_geom_angle_site_symmetry_3
_geom_angle
C4 I1 O2 2_565 168.17(6)
O2 S1 C1 . 107.75(9)
O2 S1 C16 . 106.73(9)
C1 S1 C16 . 97.34(9)
C7 O1 C8 . 107.04(13)
C8 C1 C2 . 107.39(15)
C8 C1 S1 . 126.73(14)
C2 C1 S1 . 125.69(13)
C7 C2 C3 . 119.11(16)
C7 C2 C1 . 105.07(15)
C3 C2 C1 . 135.82(16)
C4 C3 C2 . 116.93(16)
C4 C3 H3 . 121.5
C2 C3 H3 . 121.5
C3 C4 C5 . 122.64(17)
C3 C4 I1 . 117.87(13)
C5 C4 I1 . 119.49(13)
C6 C5 C4 . 121.33(17)
C6 C5 H5 . 119.3
C4 C5 H5 . 119.3
C7 C6 C5 . 114.74(16)
C7 C6 C9 . 122.26(17)
C5 C6 C9 . 122.97(17)
O1 C7 C6 . 124.33(16)
O1 C7 C2 . 110.45(15)
C6 C7 C2 . 125.21(17)
C1 C8 O1 . 110.02(16)
C1 C8 C10 . 135.75(17)
O1 C8 C10 . 114.22(15)
C6 C9 H9A . 109.5
C6 C9 H9B . 109.5
H9A C9 H9B . 109.5
C6 C9 H9C . 109.5
H9A C9 H9C . 109.5
H9B C9 H9C . 109.5
C15 C10 C11 . 119.02(18)
C15 C10 C8 . 121.67(17)
C11 C10 C8 . 119.31(18)
C12A C11 C10 . 119.2(2)
C12A C11 H11 . 120.4
C10 C11 H11 . 120.4
C13 C12A C11 . 122.5(2)
C13 C12A H12A . 118.8
C11 C12A H12A . 118.8
C14A C13 C12A . 117.2(2)
C14A C13 H13 . 121.4
C12A C13 H13 . 121.4
F1A C14A C13 . 116.6(2)
F1A C14A C15 . 120.1(2)
C13 C14A C15 . 123.3(2)
C14A C15 C10 . 118.8(2)
C14A C15 H15 . 120.6
C10 C15 H15 . 120.6
C17 C16 S1 . 110.13(16)
C17 C16 H16A . 109.6
S1 C16 H16A . 109.6
C17 C16 H16B . 109.6
S1 C16 H16B . 109.6
H16A C16 H16B . 108.1
C16 C17 H17A . 109.5
C16 C17 H17B . 109.5
H17A C17 H17B . 109.5
C16 C17 H17C . 109.5
H17A C17 H17C . 109.5
H17B C17 H17C . 109.5

loop_
_geom_bond_atom_site_label_1
_geom_bond_atom_site_label_2
_geom_bond_site_symmetry_2
_geom_bond_distance
I1 C4 . 2.0982(18)
I1 O2 2_565 3.0384(15)
S1 O2 . 1.4908(15)
S1 C1 . 1.7666(18)
S1 C16 . 1.811(2)
O1 C7 . 1.373(2)
O1 C8 . 1.378(2)
C1 C8 . 1.369(2)
C1 C2 . 1.440(3)
C2 C7 . 1.393(2)
C2 C3 . 1.397(3)
C3 C4 . 1.385(2)
C3 H3 . 0.9500
C4 C5 . 1.402(3)
C5 C6 . 1.393(3)
C5 H5 . 0.9500
C6 C7 . 1.385(3)
C6 C9 . 1.504(2)
C8 C10 . 1.459(3)
C9 H9A . 0.9800
C9 H9B . 0.9800
C9 H9C . 0.9800
C10 C15 . 1.396(3)
C10 C11 . 1.401(3)
C11 C12A . 1.373(3)
C11 H11 . 0.9500
C12A C13 . 1.372(4)
C12A H12A . 0.9500
C13 C14A . 1.366(4)
C13 H13 . 0.9500
C14A F1A . 1.308(3)
C14A C15 . 1.371(3)
C15 H15 . 0.9500
C16 C17 . 1.515(3)
C16 H16A . 0.9900
C16 H16B . 0.9900
C17 H17A . 0.9800
C17 H17B . 0.9800
C17 H17C . 0.9800

loop_
_geom_torsion_atom_site_label_1
_geom_torsion_atom_site_label_2
_geom_torsion_atom_site_label_3
_geom_torsion_atom_site_label_4
_geom_torsion_site_symmetry_1
_geom_torsion
O2 S1 C1 C8 . -135.41(17)
C16 S1 C1 C8 . 114.35(18)
O2 S1 C1 C2 . 38.91(18)
C16 S1 C1 C2 . -71.33(18)
C8 C1 C2 C7 . 0.7(2)
S1 C1 C2 C7 . -174.51(14)
C8 C1 C2 C3 . -178.6(2)
S1 C1 C2 C3 . 6.2(3)
C7 C2 C3 C4 . 0.1(3)
C1 C2 C3 C4 . 179.4(2)
C2 C3 C4 C5 . 1.5(3)
C2 C3 C4 I1 . -178.24(13)
O2 I1 C4 C3 2_565 -17.6(4)
O2 I1 C4 C5 2_565 162.6(2)
C3 C4 C5 C6 . -2.2(3)
I1 C4 C5 C6 . 177.54(14)
C4 C5 C6 C7 . 1.1(3)
C4 C5 C6 C9 . -177.08(19)
C8 O1 C7 C6 . -179.30(17)
C8 O1 C7 C2 . 1.27(19)
C5 C6 C7 O1 . -178.80(16)
C9 C6 C7 O1 . -0.6(3)
C5 C6 C7 C2 . 0.6(3)
C9 C6 C7 C2 . 178.76(18)
C3 C2 C7 O1 . 178.24(16)
C1 C2 C7 O1 . -1.2(2)
C3 C2 C7 C6 . -1.2(3)
C1 C2 C7 C6 . 179.34(18)
C2 C1 C8 O1 . 0.0(2)
S1 C1 C8 O1 . 175.20(13)
C2 C1 C8 C10 . 179.08(19)
S1 C1 C8 C10 . -5.8(3)
C7 O1 C8 C1 . -0.8(2)
C7 O1 C8 C10 . 179.94(14)
C1 C8 C10 C15 . -15.3(3)
O1 C8 C10 C15 . 163.69(17)
C1 C8 C10 C11 . 165.4(2)
O1 C8 C10 C11 . -15.5(2)
C15 C10 C11 C12A . -1.1(3)
C8 C10 C11 C12A . 178.15(18)
C10 C11 C12A C13 . 1.2(3)
C11 C12A C13 C14A . -0.1(3)
C12A C13 C14A F1A . 179.6(2)
C12A C13 C14A C15 . -1.2(4)
F1A C14A C15 C10 . -179.6(2)
C13 C14A C15 C10 . 1.3(3)
C11 C10 C15 C14A . -0.1(3)
C8 C10 C15 C14A . -179.32(19)
O2 S1 C16 C17 . 67.44(18)
C1 S1 C16 C17 . 178.52(17)
